data_7039157
loop_
_publ_author_name
'Behrle, Andrew C.'
'Walensky, Justin R.'

_publ_section_title
;
 Insertion of (t)BuNC into thorium-phosphorus and thorium-arsenic bonds:
 phosphaazaallene and arsaazaallene moieties in f element chemistry.
;
_journal_issue 24
_journal_name_full 'Dalton transactions (Cambridge, England : 2003)'
_journal_page_first 10042
_journal_page_last 10049
_journal_paper_doi 10.1039/c6dt00776g
_journal_volume 45
_journal_year 2016
_chemical_formula_moiety 'C15 H23 As Br0.55 Cl1.45'
_chemical_formula_sum 'C15 H23 As Br0.55 Cl1.45'
_chemical_formula_weight 373.61
_space_group_crystal_system triclinic
_space_group_IT_number 2
_space_group_name_Hall '-P 1'
_space_group_name_H-M_alt 'P -1'
_symmetry_space_group_name_Hall '-P 1'
_symmetry_space_group_name_H-M 'P -1'
_atom_sites_solution_hydrogens geom
_audit_creation_method SHELXL-2014/7
_audit_update_record
;
2016-04-12 deposited with the CCDC.
2016-04-14 downloaded from the CCDC.
;
_cell_angle_alpha 75.718(2)
_cell_angle_beta 71.5280(10)
_cell_angle_gamma 81.712(2)
_cell_formula_units_Z 2
_cell_length_a 8.3739(12)
_cell_length_b 9.1197(13)
_cell_length_c 11.6208(16)
_cell_measurement_reflns_used 4659
_cell_measurement_temperature 100(2)
_cell_measurement_theta_max 25.4
_cell_measurement_theta_min 2.3
_cell_volume 813.6(2)
_computing_cell_refinement 'APEX2 (Bruker AXS, 2008)'
_computing_data_collection 'APEX2 (Bruker AXS, 2008)'
_computing_data_reduction 'APEX2 (Bruker AXS, 2008)'
_computing_molecular_graphics 'X-SEED, Barbour, 2001'
_computing_publication_material 'CIFTAB (Sheldrick, 2013)'
_computing_structure_refinement 'SHELXL-2013 (Sheldrick, 2013)'
_computing_structure_solution 'SHELXS-2013 (Sheldrick, 2013)'
_diffrn_ambient_temperature 100(2)
_diffrn_measured_fraction_theta_full 0.997
_diffrn_measured_fraction_theta_max 0.993
_diffrn_measurement_device_type 'Bruker APEXII CCD area detector'
_diffrn_measurement_method 'omega scans'
_diffrn_radiation_type MoK\a
_diffrn_radiation_wavelength 0.71073
_diffrn_reflns_av_R_equivalents 0.0174
_diffrn_reflns_av_unetI/netI 0.0200
_diffrn_reflns_Laue_measured_fraction_full 0.997
_diffrn_reflns_Laue_measured_fraction_max 0.993
_diffrn_reflns_limit_h_max 10
_diffrn_reflns_limit_h_min -10
_diffrn_reflns_limit_k_max 10
_diffrn_reflns_limit_k_min -11
_diffrn_reflns_limit_l_max 14
_diffrn_reflns_limit_l_min -14
_diffrn_reflns_number 8090
_diffrn_reflns_point_group_measured_fraction_full 0.997
_diffrn_reflns_point_group_measured_fraction_max 0.993
_diffrn_reflns_theta_full 25.242
_diffrn_reflns_theta_max 25.425
_diffrn_reflns_theta_min 1.892
_diffrn_standards_decay_% 0.0
_exptl_absorpt_coefficient_mu 3.660
_exptl_absorpt_correction_T_max 0.66
_exptl_absorpt_correction_T_min 0.56
_exptl_absorpt_correction_type multi-scan
_exptl_absorpt_process_details
;
 Data were corrected for decay and absorption using the program SADABS 
 (Sheldrick, G. M. (2003). SADABS. Version 2.10. University of
 G\"ottingen, Germany).
;
_exptl_crystal_colour Colourless
_exptl_crystal_density_diffrn 1.525
_exptl_crystal_description Prism
_exptl_crystal_F_000 380
_exptl_crystal_size_max 0.250
_exptl_crystal_size_mid 0.125
_exptl_crystal_size_min 0.125
_refine_diff_density_max 0.664
_refine_diff_density_min -0.415
_refine_diff_density_rms 0.066
_refine_ls_extinction_method none
_refine_ls_goodness_of_fit_ref 1.063
_refine_ls_hydrogen_treatment constr
_refine_ls_matrix_type full
_refine_ls_number_parameters 189
_refine_ls_number_reflns 2976
_refine_ls_number_restraints 0
_refine_ls_restrained_S_all 1.063
_refine_ls_R_factor_all 0.0266
_refine_ls_R_factor_gt 0.0230
_refine_ls_shift/su_max 0.001
_refine_ls_shift/su_mean 0.000
_refine_ls_structure_factor_coef Fsqd
_refine_ls_weighting_details 'w=1/[\s^2^(Fo^2^)+(0.0375P)^2^+0.1486P] where P=(Fo^2^+2Fc^2^)/3'
_refine_ls_weighting_scheme calc
_refine_ls_wR_factor_gt 0.0577
_refine_ls_wR_factor_ref 0.0591
_reflns_Friedel_coverage 0.000
_reflns_number_gt 2712
_reflns_number_total 2976
_reflns_threshold_expression 'I > 2\s(I)'
_cod_data_source_file c6dt00776g2.cif
_cod_data_source_block TippAsCl2
_cod_depositor_comments 'Adding full bibliography for 7039153--7039157.cif.'
_cod_database_code 7039157
_shelx_shelxl_version_number 2014/7
_shelx_space_group_comment
;
The symmetry employed for this shelxl refinement is uniquely defined
by the following loop, which should always be used as a source of
symmetry information in preference to the above space-group names.
They are only intended as comments.
;
_shelx_estimated_absorpt_t_min 0.461
_shelx_estimated_absorpt_t_max 0.658

loop_
_space_group_symop_operation_xyz
'x, y, z'
'-x, -y, -z'

loop_
_atom_site_label
_atom_site_type_symbol
_atom_site_fract_x
_atom_site_fract_y
_atom_site_fract_z
_atom_site_U_iso_or_equiv
_atom_site_adp_type
_atom_site_occupancy
_atom_site_site_symmetry_order
_atom_site_calc_flag
_atom_site_refinement_flags_posn
_atom_site_refinement_flags_adp
_atom_site_refinement_flags_occupancy
_atom_site_disorder_assembly
_atom_site_disorder_group
As1 As 0.68961(2) 0.62697(2) 0.81977(2) 0.01992(9) Uani 1 1 d . . . . .
Cl1 Cl 0.7514(14) 0.8505(14) 0.8267(10) 0.0300(12) Uani 0.7221(19) 1 d . . P A 1
Cl2 Cl 0.6261(10) 0.6789(13) 0.6381(7) 0.0252(10) Uani 0.7295(19) 1 d . . P A 1
Br1 Br 0.7441(15) 0.8642(15) 0.8310(11) 0.0269(9) Uani 0.2779(19) 1 d . . P A 2
Br2 Br 0.6214(12) 0.6887(14) 0.6402(8) 0.0280(14) Uani 0.2705(19) 1 d . . P A 2
C10 C 1.3991(2) 0.2696(2) 0.69572(18) 0.0203(4) Uani 1 1 d . . . . .
H10 H 1.4766 0.3274 0.6185 0.024 Uiso 1 1 calc R U . . .
C4 C 1.2293(2) 0.3601(2) 0.72087(17) 0.0163(4) Uani 1 1 d . . . . .
C3 C 1.2057(2) 0.5019(2) 0.64771(17) 0.0170(4) Uani 1 1 d . . . . .
H3 H 1.2985 0.5415 0.5804 0.020 Uiso 1 1 calc R U . . .
C13 C 0.7940(2) 0.3185(2) 0.95944(17) 0.0181(4) Uani 1 1 d . . . . .
H13 H 0.6846 0.3592 0.9422 0.022 Uiso 1 1 calc R U . . .
C6 C 0.9359(2) 0.3847(2) 0.84556(17) 0.0161(4) Uani 1 1 d . . . . .
C2 C 1.0523(2) 0.5893(2) 0.66815(17) 0.0162(4) Uani 1 1 d . . . . .
C1 C 0.9163(2) 0.5287(2) 0.76903(17) 0.0157(4) Uani 1 1 d . . . . .
C7 C 1.0434(2) 0.7426(2) 0.57949(17) 0.0179(4) Uani 1 1 d . . . . .
H7 H 0.9261 0.7902 0.6061 0.021 Uiso 1 1 calc R U . . .
C5 C 1.0922(2) 0.3039(2) 0.81986(17) 0.0166(4) Uani 1 1 d . . . . .
H5 H 1.1062 0.2073 0.8713 0.020 Uiso 1 1 calc R U . . .
C9 C 1.0789(3) 0.7236(2) 0.44616(18) 0.0226(4) Uani 1 1 d . . . . .
H9A H 1.0710 0.8234 0.3914 0.034 Uiso 1 1 calc R U . . .
H9B H 0.9958 0.6602 0.4432 0.034 Uiso 1 1 calc R U . . .
H9C H 1.1926 0.6750 0.4185 0.034 Uiso 1 1 calc R U . . .
C8 C 1.1651(2) 0.8487(2) 0.5869(2) 0.0241(4) Uani 1 1 d . . . . .
H8A H 1.2809 0.8030 0.5636 0.036 Uiso 1 1 calc R U . . .
H8B H 1.1352 0.8641 0.6719 0.036 Uiso 1 1 calc R U . . .
H8C H 1.1568 0.9466 0.5298 0.036 Uiso 1 1 calc R U . . .
C12 C 1.3867(3) 0.1144(2) 0.67328(19) 0.0263(5) Uani 1 1 d . . . . .
H12A H 1.3120 0.0548 0.7480 0.039 Uiso 1 1 calc R U . . .
H12B H 1.4992 0.0614 0.6541 0.039 Uiso 1 1 calc R U . . .
H12C H 1.3408 0.1272 0.6033 0.039 Uiso 1 1 calc R U . . .
C11 C 1.4758(3) 0.2541(2) 0.8017(2) 0.0265(5) Uani 1 1 d . . . . .
H11A H 1.4797 0.3548 0.8160 0.040 Uiso 1 1 calc R U . . .
H11B H 1.5905 0.2057 0.7796 0.040 Uiso 1 1 calc R U . . .
H11C H 1.4064 0.1917 0.8775 0.040 Uiso 1 1 calc R U . . .
C14 C 0.7979(3) 0.3741(3) 1.07210(19) 0.0324(5) Uani 1 1 d . . . . .
H14A H 0.7052 0.3336 1.1443 0.049 Uiso 1 1 calc R U . . .
H14B H 0.7853 0.4852 1.0547 0.049 Uiso 1 1 calc R U . . .
H14C H 0.9058 0.3392 1.0896 0.049 Uiso 1 1 calc R U . . .
C15 C 0.7977(3) 0.1466(2) 0.9873(2) 0.0339(5) Uani 1 1 d . . . . .
H15A H 0.8906 0.1030 1.0223 0.051 Uiso 1 1 calc R U . . .
H15B H 0.8143 0.1125 0.9104 0.051 Uiso 1 1 calc R U . . .
H15C H 0.6905 0.1134 1.0472 0.051 Uiso 1 1 calc R U . . .

loop_
_atom_site_aniso_label
_atom_site_aniso_U_11
_atom_site_aniso_U_22
_atom_site_aniso_U_33
_atom_site_aniso_U_23
_atom_site_aniso_U_13
_atom_site_aniso_U_12
As1 0.01354(12) 0.02340(13) 0.01951(12) -0.00243(8) -0.00364(8) 0.00263(8)
Cl1 0.0354(14) 0.0207(19) 0.0314(13) -0.0119(10) -0.0052(9) 0.0061(11)
Cl2 0.0191(17) 0.036(2) 0.0236(17) -0.0046(12) -0.0125(12) -0.0014(12)
Br1 0.0327(16) 0.0199(19) 0.0288(13) -0.0111(11) -0.0085(12) 0.0054(12)
Br2 0.0179(17) 0.0333(17) 0.029(2) -0.0006(14) -0.0081(14) 0.0014(11)
C10 0.0143(9) 0.0224(10) 0.0196(10) -0.0014(8) -0.0021(8) 0.0017(8)
C4 0.0140(9) 0.0191(10) 0.0170(9) -0.0043(8) -0.0060(7) -0.0016(7)
C3 0.0137(9) 0.0210(10) 0.0168(9) -0.0042(8) -0.0044(7) -0.0027(7)
C13 0.0116(9) 0.0241(10) 0.0175(9) -0.0020(8) -0.0046(7) -0.0014(7)
C6 0.0154(9) 0.0201(10) 0.0152(9) -0.0052(7) -0.0062(7) -0.0027(7)
C2 0.0154(9) 0.0187(10) 0.0181(9) -0.0065(8) -0.0079(7) -0.0017(7)
C1 0.0121(9) 0.0189(9) 0.0183(9) -0.0060(8) -0.0065(7) 0.0005(7)
C7 0.0140(9) 0.0188(10) 0.0199(10) -0.0024(8) -0.0056(8) 0.0000(7)
C5 0.0168(9) 0.0163(9) 0.0175(9) -0.0023(7) -0.0073(7) -0.0002(7)
C9 0.0220(10) 0.0233(11) 0.0209(10) -0.0006(8) -0.0080(8) 0.0007(8)
C8 0.0214(10) 0.0198(10) 0.0314(11) -0.0014(9) -0.0104(9) -0.0035(8)
C12 0.0261(11) 0.0249(11) 0.0247(11) -0.0049(9) -0.0057(9) 0.0032(9)
C11 0.0181(10) 0.0305(12) 0.0315(12) -0.0063(9) -0.0104(9) 0.0033(9)
C14 0.0220(11) 0.0580(15) 0.0188(10) -0.0105(10) -0.0033(9) -0.0097(10)
C15 0.0235(11) 0.0271(12) 0.0405(13) 0.0016(10) 0.0000(10) -0.0048(9)

loop_
_atom_type_symbol
_atom_type_description
_atom_type_scat_dispersion_real
_atom_type_scat_dispersion_imag
_atom_type_scat_source
C C 0.0033 0.0016 'International Tables Vol C Tables 4.2.6.8 and 6.1.1.4'
H H 0.0000 0.0000 'International Tables Vol C Tables 4.2.6.8 and 6.1.1.4'
As As 0.0499 2.0058 'International Tables Vol C Tables 4.2.6.8 and 6.1.1.4'
Br Br -0.2901 2.4595 'International Tables Vol C Tables 4.2.6.8 and 6.1.1.4'
Cl Cl 0.1484 0.1585 'International Tables Vol C Tables 4.2.6.8 and 6.1.1.4'

loop_
_geom_angle_atom_site_label_1
_geom_angle_atom_site_label_2
_geom_angle_atom_site_label_3
_geom_angle
C1 As1 Cl1 100.2(3)
C1 As1 Br2 101.8(3)
C1 As1 Cl2 100.0(3)
Cl1 As1 Cl2 101.7(4)
C1 As1 Br1 102.3(3)
Br2 As1 Br1 99.7(4)
C4 C10 C12 111.96(16)
C4 C10 C11 110.68(16)
C12 C10 C11 110.88(16)
C4 C10 H10 107.7
C12 C10 H10 107.7
C11 C10 H10 107.7
C3 C4 C5 117.75(17)
C3 C4 C10 121.36(16)
C5 C4 C10 120.88(16)
C4 C3 C2 123.23(17)
C4 C3 H3 118.4
C2 C3 H3 118.4
C15 C13 C14 110.84(18)
C15 C13 C6 113.72(16)
C14 C13 C6 109.75(16)
C15 C13 H13 107.4
C14 C13 H13 107.4
C6 C13 H13 107.4
C5 C6 C1 118.62(17)
C5 C6 C13 118.93(16)
C1 C6 C13 122.36(16)
C3 C2 C1 117.43(17)
C3 C2 C7 117.74(16)
C1 C2 C7 124.83(16)
C2 C1 C6 120.86(17)
C2 C1 As1 126.04(14)
C6 C1 As1 113.09(13)
C2 C7 C9 111.14(15)
C2 C7 C8 110.76(15)
C9 C7 C8 111.10(16)
C2 C7 H7 107.9
C9 C7 H7 107.9
C8 C7 H7 107.9
C6 C5 C4 122.10(17)
C6 C5 H5 118.9
C4 C5 H5 118.9
C7 C9 H9A 109.5
C7 C9 H9B 109.5
H9A C9 H9B 109.5
C7 C9 H9C 109.5
H9A C9 H9C 109.5
H9B C9 H9C 109.5
C7 C8 H8A 109.5
C7 C8 H8B 109.5
H8A C8 H8B 109.5
C7 C8 H8C 109.5
H8A C8 H8C 109.5
H8B C8 H8C 109.5
C10 C12 H12A 109.5
C10 C12 H12B 109.5
H12A C12 H12B 109.5
C10 C12 H12C 109.5
H12A C12 H12C 109.5
H12B C12 H12C 109.5
C10 C11 H11A 109.5
C10 C11 H11B 109.5
H11A C11 H11B 109.5
C10 C11 H11C 109.5
H11A C11 H11C 109.5
H11B C11 H11C 109.5
C13 C14 H14A 109.5
C13 C14 H14B 109.5
H14A C14 H14B 109.5
C13 C14 H14C 109.5
H14A C14 H14C 109.5
H14B C14 H14C 109.5
C13 C15 H15A 109.5
C13 C15 H15B 109.5
H15A C15 H15B 109.5
C13 C15 H15C 109.5
H15A C15 H15C 109.5
H15B C15 H15C 109.5

loop_
_geom_bond_atom_site_label_1
_geom_bond_atom_site_label_2
_geom_bond_distance
As1 C1 1.9533(18)
As1 Cl1 2.200(13)
As1 Br2 2.254(8)
As1 Cl2 2.261(7)
As1 Br1 2.317(14)
C10 C4 1.518(2)
C10 C12 1.525(3)
C10 C11 1.529(3)
C10 H10 1.0000
C4 C3 1.388(3)
C4 C5 1.395(3)
C3 C2 1.395(3)
C3 H3 0.9500
C13 C15 1.519(3)
C13 C14 1.527(3)
C13 C6 1.531(3)
C13 H13 1.0000
C6 C5 1.389(3)
C6 C1 1.413(3)
C2 C1 1.412(3)
C2 C7 1.526(3)
C7 C9 1.531(3)
C7 C8 1.537(3)
C7 H7 1.0000
C5 H5 0.9500
C9 H9A 0.9800
C9 H9B 0.9800
C9 H9C 0.9800
C8 H8A 0.9800
C8 H8B 0.9800
C8 H8C 0.9800
C12 H12A 0.9800
C12 H12B 0.9800
C12 H12C 0.9800
C11 H11A 0.9800
C11 H11B 0.9800
C11 H11C 0.9800
C14 H14A 0.9800
C14 H14B 0.9800
C14 H14C 0.9800
C15 H15A 0.9800
C15 H15B 0.9800
C15 H15C 0.9800

loop_
_geom_torsion_atom_site_label_1
_geom_torsion_atom_site_label_2
_geom_torsion_atom_site_label_3
_geom_torsion_atom_site_label_4
_geom_torsion
C12 C10 C4 C3 -122.42(19)
C11 C10 C4 C3 113.33(19)
C12 C10 C4 C5 58.6(2)
C11 C10 C4 C5 -65.7(2)
C5 C4 C3 C2 -0.4(3)
C10 C4 C3 C2 -179.45(17)
C15 C13 C6 C5 -34.2(2)
C14 C13 C6 C5 90.6(2)
C15 C13 C6 C1 149.08(18)
C14 C13 C6 C1 -86.1(2)
C4 C3 C2 C1 0.3(3)
C4 C3 C2 C7 -179.26(16)
C3 C2 C1 C6 -0.2(3)
C7 C2 C1 C6 179.32(16)
C3 C2 C1 As1 179.28(13)
C7 C2 C1 As1 -1.2(3)
C5 C6 C1 C2 0.2(3)
C13 C6 C1 C2 176.97(16)
C5 C6 C1 As1 -179.30(13)
C13 C6 C1 As1 -2.6(2)
C3 C2 C7 C9 61.5(2)
C1 C2 C7 C9 -118.04(19)
C3 C2 C7 C8 -62.6(2)
C1 C2 C7 C8 117.9(2)
C1 C6 C5 C4 -0.4(3)
C13 C6 C5 C4 -177.23(16)
C3 C4 C5 C6 0.5(3)
C10 C4 C5 C6 179.50(17)
